data_7201249
loop_
_publ_author_name
'Koner, Rajesh'
'Goldberg, Israel'

_publ_section_title
;
 Crystal engineering of molecular networks. Hydrogen bonding driven
 two-dimensional assemblies of tetrapyridylporphyrin with benzene tri-
 and tetra-carboxylic acids
;
_journal_issue 7
_journal_name_full CrystEngComm
_journal_page_first 1217
_journal_paper_doi 10.1039/b906538p
_journal_volume 11
_journal_year 2009
_chemical_formula_moiety 'C40 H26 N8, 2(C9 H6 O6), 3(C2 H2 Cl4), 4(C H4 O)'
_chemical_formula_sum 'C68 H60 Cl12 N8 O16'
_chemical_formula_weight 1670.64
_chemical_name_systematic
;
?
;
_space_group_IT_number 2
_symmetry_cell_setting triclinic
_symmetry_space_group_name_Hall '-P 1'
_symmetry_space_group_name_H-M 'P -1'
_atom_sites_solution_hydrogens geom
_atom_sites_solution_primary direct
_atom_sites_solution_secondary difmap
_audit_creation_method SHELXL-97
_cell_angle_alpha 78.039(2)
_cell_angle_beta 73.847(2)
_cell_angle_gamma 68.884(2)
_cell_formula_units_Z 1
_cell_length_a 10.3866(3)
_cell_length_b 13.9603(6)
_cell_length_c 14.2042(6)
_cell_measurement_reflns_used 8039
_cell_measurement_temperature 110(2)
_cell_measurement_theta_max 27.89
_cell_measurement_theta_min 1.41
_cell_volume 1832.25(13)
_computing_cell_refinement Denzo
_computing_data_collection 'Collect, Nonius B.V.'
_computing_data_reduction 'Denzo & Scalepack'
_computing_structure_refinement 'SHELXL-97 (Sheldrick, 1997)'
_computing_structure_solution SIR-97
_diffrn_ambient_temperature 110(2)
_diffrn_detector_area_resol_mean 12.8
_diffrn_measured_fraction_theta_full 0.995
_diffrn_measured_fraction_theta_max 0.995
_diffrn_measurement_device_type 'Nonius KappaCCD'
_diffrn_measurement_method '1 deg. \w scans'
_diffrn_radiation_monochromator graphite
_diffrn_radiation_source 'fine-focus sealed tube'
_diffrn_radiation_type MoK\a
_diffrn_radiation_wavelength 0.71073
_diffrn_reflns_av_R_equivalents 0.0500
_diffrn_reflns_av_sigmaI/netI 0.0454
_diffrn_reflns_limit_h_max 13
_diffrn_reflns_limit_h_min 0
_diffrn_reflns_limit_k_max 18
_diffrn_reflns_limit_k_min -16
_diffrn_reflns_limit_l_max 18
_diffrn_reflns_limit_l_min -17
_diffrn_reflns_number 31890
_diffrn_reflns_theta_full 27.89
_diffrn_reflns_theta_max 27.89
_diffrn_reflns_theta_min 2.30
_diffrn_standards_number 0
_exptl_absorpt_coefficient_mu 0.526
_exptl_absorpt_correction_T_max 0.8582
_exptl_absorpt_correction_T_min 0.8374
_exptl_absorpt_correction_type multi-scan
_exptl_absorpt_process_details 'Blessing, 1995'
_exptl_crystal_colour red
_exptl_crystal_density_diffrn 1.514
_exptl_crystal_density_method 'not measured'
_exptl_crystal_description parallelpiped
_exptl_crystal_F_000 856
_exptl_crystal_size_max 0.35
_exptl_crystal_size_mid 0.30
_exptl_crystal_size_min 0.30
_refine_diff_density_max 1.078
_refine_diff_density_min -1.231
_refine_diff_density_rms 0.092
_refine_ls_extinction_method none
_refine_ls_goodness_of_fit_ref 1.038
_refine_ls_hydrogen_treatment constr
_refine_ls_matrix_type full
_refine_ls_number_parameters 493
_refine_ls_number_reflns 8716
_refine_ls_number_restraints 0
_refine_ls_restrained_S_all 1.038
_refine_ls_R_factor_all 0.0966
_refine_ls_R_factor_gt 0.0680
_refine_ls_shift/su_max 0.001
_refine_ls_shift/su_mean 0.000
_refine_ls_structure_factor_coef Fsqd
_refine_ls_weighting_details 'calc w=1/[\s^2^(Fo^2^)+(0.0959P)^2^+3.5686P] where P=(Fo^2^+2Fc^2^)/3'
_refine_ls_weighting_scheme calc
_refine_ls_wR_factor_gt 0.1830
_refine_ls_wR_factor_ref 0.2019
_reflns_number_gt 6311
_reflns_number_total 8716
_reflns_threshold_expression >2sigma(I)
_cod_data_source_file b906538p.txt
_cod_data_source_block 3
_cod_original_cell_volume 1832.25(12)
_cod_database_code 7201249

loop_
_symmetry_equiv_pos_as_xyz
'x, y, z'
'-x, -y, -z'

loop_
_atom_site_label
_atom_site_type_symbol
_atom_site_fract_x
_atom_site_fract_y
_atom_site_fract_z
_atom_site_U_iso_or_equiv
_atom_site_adp_type
_atom_site_occupancy
_atom_site_symmetry_multiplicity
_atom_site_calc_flag
_atom_site_refinement_flags
_atom_site_disorder_assembly
_atom_site_disorder_group
C1 C 0.1125(3) 0.6761(2) 0.9955(2) 0.0236(6) Uani 1 1 d . . .
C2 C 0.2205(3) 0.7228(2) 0.9411(2) 0.0267(7) Uani 1 1 d . . .
H2 H 0.2342 0.7813 0.9558 0.032 Uiso 1 1 calc R . .
C3 C 0.2976(3) 0.6666(2) 0.8655(2) 0.0266(7) Uani 1 1 d . . .
H3 H 0.3762 0.6778 0.8168 0.032 Uiso 1 1 calc R . .
C4 C 0.2372(3) 0.5860(2) 0.8732(2) 0.0241(6) Uani 1 1 d . . .
C5 C 0.2898(3) 0.5090(2) 0.8096(2) 0.0232(6) Uani 1 1 d . . .
C6 C 0.2361(3) 0.4291(2) 0.8157(2) 0.0234(6) Uani 1 1 d . . .
C7 C 0.2810(3) 0.3550(3) 0.7470(2) 0.0268(7) Uani 1 1 d . . .
H7 H 0.3571 0.3491 0.6906 0.032 Uiso 1 1 calc R . .
C8 C 0.1961(3) 0.2950(3) 0.7764(2) 0.0274(7) Uani 1 1 d . . .
H8 H 0.2013 0.2405 0.7437 0.033 Uiso 1 1 calc R . .
C9 C 0.0968(3) 0.3284(2) 0.8662(2) 0.0233(6) Uani 1 1 d . . .
C10 C -0.0107(3) 0.2871(2) 0.9201(2) 0.0232(6) Uani 1 1 d . . .
N11 N 0.1252(3) 0.5925(2) 0.95315(19) 0.0232(5) Uani 1 1 d . . .
N12 N 0.1241(3) 0.4099(2) 0.88663(19) 0.0229(5) Uani 1 1 d . . .
H12 H 0.0773 0.4448 0.9374 0.028 Uiso 1 1 calc R . .
C13 C 0.4187(3) 0.5093(3) 0.7279(2) 0.0247(6) Uani 1 1 d . . .
C14 C 0.5464(3) 0.4307(3) 0.7306(2) 0.0292(7) Uani 1 1 d . . .
H14 H 0.5532 0.3764 0.7837 0.035 Uiso 1 1 calc R . .
C15 C 0.6639(4) 0.4322(3) 0.6550(3) 0.0322(7) Uani 1 1 d . . .
H15 H 0.7511 0.3788 0.6585 0.039 Uiso 1 1 calc R . .
N16 N 0.6603(3) 0.5053(2) 0.5775(2) 0.0325(7) Uani 1 1 d . . .
C17 C 0.5374(4) 0.5805(3) 0.5748(3) 0.0350(8) Uani 1 1 d . . .
H17 H 0.5335 0.6328 0.5200 0.042 Uiso 1 1 calc R . .
C18 C 0.4144(4) 0.5865(3) 0.6480(3) 0.0318(7) Uani 1 1 d . . .
H18 H 0.3294 0.6421 0.6435 0.038 Uiso 1 1 calc R . .
C19 C -0.0132(3) 0.1954(2) 0.8847(2) 0.0253(6) Uani 1 1 d . . .
C20 C 0.1022(4) 0.1040(3) 0.8832(3) 0.0332(7) Uani 1 1 d . . .
H20 H 0.1818 0.0993 0.9067 0.040 Uiso 1 1 calc R . .
C21 C 0.0983(4) 0.0206(3) 0.8470(3) 0.0369(8) Uani 1 1 d . . .
H21 H 0.1775 -0.0409 0.8456 0.044 Uiso 1 1 calc R . .
N22 N -0.0108(3) 0.0217(2) 0.8137(2) 0.0326(7) Uani 1 1 d . . .
C23 C -0.1219(4) 0.1086(3) 0.8159(3) 0.0361(8) Uani 1 1 d . . .
H23 H -0.2003 0.1102 0.7929 0.043 Uiso 1 1 calc R . .
C24 C -0.1278(4) 0.1969(3) 0.8505(3) 0.0315(7) Uani 1 1 d . . .
H24 H -0.2086 0.2572 0.8508 0.038 Uiso 1 1 calc R . .
O25 O 0.0100(3) 0.15242(19) 0.22965(18) 0.0322(5) Uani 1 1 d . . .
H25 H 0.0105 0.0966 0.2158 0.048 Uiso 1 1 calc R . .
O26 O 0.1750(2) 0.14481(18) 0.08907(17) 0.0309(5) Uani 1 1 d . . .
C27 C 0.1047(3) 0.1862(2) 0.1621(2) 0.0252(6) Uani 1 1 d . . .
C28 C 0.1186(3) 0.2820(2) 0.1843(2) 0.0228(6) Uani 1 1 d . . .
C29 C 0.2215(3) 0.3206(2) 0.1209(2) 0.0236(6) Uani 1 1 d . . .
H29 H 0.2791 0.2878 0.0642 0.028 Uiso 1 1 calc R . .
C30 C 0.2395(3) 0.4078(2) 0.1411(2) 0.0228(6) Uani 1 1 d . . .
C31 C 0.3535(3) 0.4489(2) 0.0776(2) 0.0245(6) Uani 1 1 d . . .
O32 O 0.4352(2) 0.39433(18) 0.00570(17) 0.0282(5) Uani 1 1 d . . .
H32 H 0.4985 0.4204 -0.0256 0.042 Uiso 1 1 calc R . .
O33 O 0.3685(2) 0.52669(18) 0.09468(17) 0.0277(5) Uani 1 1 d . . .
C34 C 0.1545(3) 0.4568(2) 0.2234(2) 0.0243(6) Uani 1 1 d . . .
H34 H 0.1671 0.5165 0.2365 0.029 Uiso 1 1 calc R . .
C35 C 0.0509(3) 0.4178(2) 0.2864(2) 0.0249(6) Uani 1 1 d . . .
C36 C -0.0394(3) 0.4739(2) 0.3731(2) 0.0262(7) Uani 1 1 d . . .
O37 O -0.1422(3) 0.43678(19) 0.42247(18) 0.0336(6) Uani 1 1 d . . .
H37 H -0.1877 0.4689 0.4717 0.050 Uiso 1 1 calc R . .
O38 O -0.0189(3) 0.54727(19) 0.39290(17) 0.0327(5) Uani 1 1 d . . .
C39 C 0.0337(3) 0.3301(2) 0.2676(2) 0.0241(6) Uani 1 1 d . . .
H39 H -0.0358 0.3027 0.3113 0.029 Uiso 1 1 calc R . .
O40 O 0.4051(3) 0.1849(2) 0.4202(2) 0.0468(7) Uani 1 1 d . . .
H40 H 0.3095 0.2243 0.4567 0.070 Uiso 1 1 d R . .
C41 C 0.4252(5) 0.2181(4) 0.3174(3) 0.0520(11) Uani 1 1 d . . .
H41A H 0.4087 0.2928 0.3059 0.078 Uiso 1 1 calc R . .
H41B H 0.3585 0.2023 0.2908 0.078 Uiso 1 1 calc R . .
H41C H 0.5223 0.1819 0.2844 0.078 Uiso 1 1 calc R . .
O42 O 0.1425(4) 0.2813(3) 0.5125(3) 0.0690(11) Uani 1 1 d . . .
H42 H 0.0997 0.3444 0.5416 0.103 Uiso 1 1 d R . .
C43 C 0.0546(6) 0.2212(4) 0.5591(4) 0.0666(14) Uani 1 1 d . . .
H43A H 0.0359 0.2199 0.6308 0.100 Uiso 1 1 calc R . .
H43B H 0.1015 0.1505 0.5416 0.100 Uiso 1 1 calc R . .
H43C H -0.0350 0.2510 0.5375 0.100 Uiso 1 1 calc R . .
Cl44 Cl 0.44743(10) 0.91167(8) -0.08306(7) 0.0419(2) Uani 1 1 d . . .
Cl45 Cl 0.52054(10) 0.86389(7) 0.10722(7) 0.0413(2) Uani 1 1 d . . .
C46 C 0.4527(4) 0.9660(3) 0.0179(3) 0.0326(7) Uani 1 1 d . . .
H46 H 0.3548 1.0086 0.0482 0.039 Uiso 1 1 calc R . .
Cl47 Cl 0.45847(12) 0.06123(10) 0.65940(8) 0.0565(3) Uani 1 1 d . . .
Cl48 Cl 0.64831(13) 0.21458(8) 0.59962(9) 0.0548(3) Uani 1 1 d . . .
Cl49 Cl 0.80746(15) 0.09811(13) 0.42694(10) 0.0736(4) Uani 1 1 d . . .
Cl50 Cl 0.76802(17) -0.03447(10) 0.64650(12) 0.0709(4) Uani 1 1 d . . .
C51 C 0.6299(6) 0.0304(4) 0.5817(5) 0.0340(18) Uani 0.740(19) 1 d P A 1
H51 H 0.6350 -0.0164 0.5352 0.041 Uiso 0.740(19) 1 calc PR A 1
C52 C 0.6502(7) 0.1302(5) 0.5203(5) 0.0374(17) Uani 0.740(19) 1 d P A 1
H52 H 0.5687 0.1653 0.4875 0.045 Uiso 0.740(19) 1 calc PR A 1
C51' C 0.711(3) 0.0275(18) 0.5297(19) 0.066(9) Uani 0.260(19) 1 d P A 2
H51' H 0.6784 -0.0193 0.5040 0.079 Uiso 0.260(19) 1 calc PR A 2
C52' C 0.585(4) 0.1194(18) 0.568(2) 0.066(8) Uani 0.260(19) 1 d P A 2
H52' H 0.5394 0.1546 0.5112 0.079 Uiso 0.260(19) 1 calc PR A 2

loop_
_atom_site_aniso_label
_atom_site_aniso_U_11
_atom_site_aniso_U_22
_atom_site_aniso_U_33
_atom_site_aniso_U_23
_atom_site_aniso_U_13
_atom_site_aniso_U_12
C1 0.0208(14) 0.0245(15) 0.0251(15) -0.0052(12) 0.0000(12) -0.0095(12)
C2 0.0255(15) 0.0252(15) 0.0298(16) -0.0064(13) 0.0020(13) -0.0132(13)
C3 0.0245(15) 0.0280(16) 0.0270(16) -0.0055(12) 0.0019(12) -0.0125(13)
C4 0.0204(14) 0.0270(15) 0.0232(15) -0.0059(12) 0.0029(12) -0.0099(12)
C5 0.0184(14) 0.0265(15) 0.0218(14) -0.0053(12) 0.0031(11) -0.0084(12)
C6 0.0195(14) 0.0262(15) 0.0225(14) -0.0071(12) 0.0030(11) -0.0085(12)
C7 0.0227(15) 0.0330(17) 0.0227(15) -0.0098(13) 0.0047(12) -0.0105(13)
C8 0.0271(16) 0.0284(16) 0.0256(15) -0.0090(13) 0.0008(13) -0.0094(13)
C9 0.0213(14) 0.0215(14) 0.0252(15) -0.0059(12) 0.0006(12) -0.0073(12)
C10 0.0224(15) 0.0225(14) 0.0249(15) -0.0062(12) -0.0011(12) -0.0087(12)
N11 0.0199(12) 0.0247(13) 0.0237(13) -0.0073(10) 0.0020(10) -0.0083(10)
N12 0.0209(12) 0.0246(13) 0.0224(12) -0.0080(10) 0.0040(10) -0.0100(10)
C13 0.0235(15) 0.0309(16) 0.0219(14) -0.0097(12) 0.0037(12) -0.0141(13)
C14 0.0246(16) 0.0352(18) 0.0280(16) -0.0091(13) 0.0000(13) -0.0114(14)
C15 0.0232(16) 0.0393(19) 0.0335(18) -0.0166(15) 0.0033(13) -0.0099(14)
N16 0.0309(15) 0.0400(16) 0.0295(15) -0.0142(12) 0.0079(12) -0.0202(13)
C17 0.0332(18) 0.0378(19) 0.0304(17) -0.0040(14) 0.0052(14) -0.0164(15)
C18 0.0286(17) 0.0323(17) 0.0304(17) -0.0058(14) 0.0031(14) -0.0112(14)
C19 0.0260(15) 0.0269(16) 0.0234(15) -0.0071(12) 0.0022(12) -0.0125(13)
C20 0.0335(18) 0.0287(17) 0.0388(19) -0.0077(14) -0.0083(15) -0.0095(14)
C21 0.041(2) 0.0265(17) 0.043(2) -0.0112(15) -0.0046(16) -0.0105(15)
N22 0.0330(15) 0.0323(15) 0.0357(16) -0.0131(12) 0.0040(12) -0.0179(13)
C23 0.0328(18) 0.044(2) 0.0370(19) -0.0118(16) 0.0011(15) -0.0215(16)
C24 0.0255(16) 0.0334(18) 0.0359(18) -0.0097(14) -0.0016(14) -0.0107(14)
O25 0.0342(13) 0.0344(13) 0.0316(12) -0.0141(10) 0.0083(10) -0.0215(11)
O26 0.0296(12) 0.0319(12) 0.0306(12) -0.0143(10) 0.0051(10) -0.0124(10)
C27 0.0221(15) 0.0279(16) 0.0270(16) -0.0064(12) -0.0033(12) -0.0098(12)
C28 0.0203(14) 0.0257(15) 0.0221(14) -0.0058(12) -0.0004(11) -0.0088(12)
C29 0.0209(14) 0.0277(15) 0.0203(14) -0.0050(12) 0.0014(11) -0.0088(12)
C30 0.0183(14) 0.0269(15) 0.0207(14) -0.0032(12) 0.0028(11) -0.0095(12)
C31 0.0214(15) 0.0269(15) 0.0217(14) -0.0031(12) 0.0016(12) -0.0085(12)
O32 0.0253(11) 0.0320(12) 0.0262(11) -0.0102(9) 0.0088(9) -0.0152(9)
O33 0.0257(11) 0.0302(12) 0.0270(11) -0.0075(9) 0.0063(9) -0.0155(9)
C34 0.0228(15) 0.0246(15) 0.0244(15) -0.0045(12) 0.0002(12) -0.0096(12)
C35 0.0215(15) 0.0275(16) 0.0225(15) -0.0051(12) 0.0022(12) -0.0085(12)
C36 0.0243(15) 0.0280(16) 0.0235(15) -0.0068(12) 0.0024(12) -0.0089(13)
O37 0.0310(12) 0.0393(14) 0.0299(12) -0.0168(10) 0.0134(10) -0.0185(11)
O38 0.0341(13) 0.0329(13) 0.0300(12) -0.0140(10) 0.0065(10) -0.0144(10)
C39 0.0209(14) 0.0262(15) 0.0237(15) -0.0043(12) 0.0021(12) -0.0104(12)
O40 0.0420(16) 0.0584(18) 0.0379(15) -0.0099(13) -0.0060(12) -0.0136(13)
C41 0.049(2) 0.065(3) 0.041(2) -0.006(2) -0.0078(19) -0.019(2)
O42 0.060(2) 0.057(2) 0.084(3) -0.0406(19) 0.0234(18) -0.0238(17)
C43 0.071(3) 0.051(3) 0.067(3) -0.015(2) 0.013(3) -0.023(2)
Cl44 0.0408(5) 0.0417(5) 0.0461(5) -0.0168(4) -0.0116(4) -0.0092(4)
Cl45 0.0408(5) 0.0409(5) 0.0367(5) -0.0012(4) -0.0037(4) -0.0123(4)
C46 0.0272(17) 0.0357(18) 0.0318(17) -0.0105(14) -0.0014(14) -0.0066(14)
Cl47 0.0446(6) 0.0638(7) 0.0474(6) -0.0054(5) 0.0060(5) -0.0143(5)
Cl48 0.0586(7) 0.0433(6) 0.0670(7) -0.0178(5) -0.0199(6) -0.0110(5)
Cl49 0.0566(7) 0.0964(10) 0.0546(7) -0.0068(7) 0.0145(6) -0.0305(7)
Cl50 0.0885(10) 0.0450(6) 0.0906(10) 0.0006(6) -0.0559(8) -0.0126(6)
C51 0.029(3) 0.035(3) 0.035(3) -0.010(2) -0.002(3) -0.008(2)
C52 0.034(3) 0.041(3) 0.035(3) -0.006(2) -0.001(2) -0.012(2)
C51' 0.09(2) 0.072(14) 0.057(15) -0.012(10) -0.025(15) -0.038(13)
C52' 0.09(2) 0.060(14) 0.068(17) -0.002(11) -0.037(16) -0.034(13)

loop_
_atom_type_symbol
_atom_type_description
_atom_type_scat_dispersion_real
_atom_type_scat_dispersion_imag
_atom_type_scat_source
C C 0.0033 0.0016 'International Tables Vol C Tables 4.2.6.8 and 6.1.1.4'
H H 0.0000 0.0000 'International Tables Vol C Tables 4.2.6.8 and 6.1.1.4'
N N 0.0061 0.0033 'International Tables Vol C Tables 4.2.6.8 and 6.1.1.4'
O O 0.0106 0.0060 'International Tables Vol C Tables 4.2.6.8 and 6.1.1.4'
Cl Cl 0.1484 0.1585 'International Tables Vol C Tables 4.2.6.8 and 6.1.1.4'

loop_
_geom_angle_atom_site_label_1
_geom_angle_atom_site_label_2
_geom_angle_atom_site_label_3
_geom_angle
_geom_angle_site_symmetry_1
_geom_angle_site_symmetry_3
_geom_angle_publ_flag
N11 C1 C10 125.7(3) . 2_567 ?
N11 C1 C2 110.5(3) . . ?
C10 C1 C2 123.8(3) 2_567 . ?
C3 C2 C1 106.6(3) . . ?
C3 C2 H2 126.7 . . ?
C1 C2 H2 126.7 . . ?
C2 C3 C4 106.6(3) . . ?
C2 C3 H3 126.7 . . ?
C4 C3 H3 126.7 . . ?
N11 C4 C5 124.5(3) . . ?
N11 C4 C3 110.9(3) . . ?
C5 C4 C3 124.5(3) . . ?
C6 C5 C4 126.2(3) . . ?
C6 C5 C13 115.6(3) . . ?
C4 C5 C13 118.2(3) . . ?
N12 C6 C5 126.2(3) . . ?
N12 C6 C7 106.9(3) . . ?
C5 C6 C7 126.9(3) . . ?
C8 C7 C6 108.3(3) . . ?
C8 C7 H7 125.8 . . ?
C6 C7 H7 125.8 . . ?
C7 C8 C9 107.9(3) . . ?
C7 C8 H8 126.0 . . ?
C9 C8 H8 126.0 . . ?
N12 C9 C10 126.8(3) . . ?
N12 C9 C8 107.0(3) . . ?
C10 C9 C8 126.1(3) . . ?
C9 C10 C1 125.9(3) . 2_567 ?
C9 C10 C19 116.0(3) . . ?
C1 C10 C19 118.2(3) 2_567 . ?
C1 N11 C4 105.3(2) . . ?
C9 N12 C6 109.8(2) . . ?
C9 N12 H12 125.1 . . ?
C6 N12 H12 125.1 . . ?
C14 C13 C18 118.0(3) . . ?
C14 C13 C5 120.0(3) . . ?
C18 C13 C5 122.0(3) . . ?
C15 C14 C13 119.3(3) . . ?
C15 C14 H14 120.3 . . ?
C13 C14 H14 120.3 . . ?
N16 C15 C14 123.1(3) . . ?
N16 C15 H15 118.4 . . ?
C14 C15 H15 118.4 . . ?
C17 N16 C15 117.5(3) . . ?
N16 C17 C18 123.6(3) . . ?
N16 C17 H17 118.2 . . ?
C18 C17 H17 118.2 . . ?
C13 C18 C17 118.5(3) . . ?
C13 C18 H18 120.7 . . ?
C17 C18 H18 120.7 . . ?
C24 C19 C20 117.8(3) . . ?
C24 C19 C10 121.9(3) . . ?
C20 C19 C10 120.2(3) . . ?
C21 C20 C19 118.8(3) . . ?
C21 C20 H20 120.6 . . ?
C19 C20 H20 120.6 . . ?
N22 C21 C20 123.7(3) . . ?
N22 C21 H21 118.2 . . ?
C20 C21 H21 118.2 . . ?
C21 N22 C23 117.7(3) . . ?
N22 C23 C24 123.0(3) . . ?
N22 C23 H23 118.5 . . ?
C24 C23 H23 118.5 . . ?
C23 C24 C19 119.0(3) . . ?
C23 C24 H24 120.5 . . ?
C19 C24 H24 120.5 . . ?
C27 O25 H25 109.5 . . ?
O26 C27 O25 124.2(3) . . ?
O26 C27 C28 122.5(3) . . ?
O25 C27 C28 113.3(3) . . ?
C29 C28 C39 120.4(3) . . ?
C29 C28 C27 118.0(3) . . ?
C39 C28 C27 121.6(3) . . ?
C28 C29 C30 119.4(3) . . ?
C28 C29 H29 120.3 . . ?
C30 C29 H29 120.3 . . ?
C34 C30 C29 120.7(3) . . ?
C34 C30 C31 118.1(3) . . ?
C29 C30 C31 121.2(3) . . ?
O33 C31 O32 124.3(3) . . ?
O33 C31 C30 121.2(3) . . ?
O32 C31 C30 114.4(3) . . ?
C31 O32 H32 109.5 . . ?
C30 C34 C35 119.6(3) . . ?
C30 C34 H34 120.2 . . ?
C35 C34 H34 120.2 . . ?
C39 C35 C34 120.1(3) . . ?
C39 C35 C36 122.2(3) . . ?
C34 C35 C36 117.8(3) . . ?
O38 C36 O37 125.0(3) . . ?
O38 C36 C35 122.1(3) . . ?
O37 C36 C35 112.9(3) . . ?
C36 O37 H37 109.5 . . ?
C35 C39 C28 119.9(3) . . ?
C35 C39 H39 120.0 . . ?
C28 C39 H39 120.0 . . ?
C41 O40 H40 111.5 . . ?
O40 C41 H41A 109.5 . . ?
O40 C41 H41B 109.5 . . ?
H41A C41 H41B 109.5 . . ?
O40 C41 H41C 109.5 . . ?
H41A C41 H41C 109.5 . . ?
H41B C41 H41C 109.5 . . ?
C43 O42 H42 105.4 . . ?
O42 C43 H43A 109.5 . . ?
O42 C43 H43B 109.5 . . ?
H43A C43 H43B 109.5 . . ?
O42 C43 H43C 109.5 . . ?
H43A C43 H43C 109.5 . . ?
H43B C43 H43C 109.5 . . ?
C46 C46 Cl44 109.8(3) 2_675 . ?
C46 C46 Cl45 110.0(3) 2_675 . ?
Cl44 C46 Cl45 108.78(19) . . ?
C46 C46 H46 109.4 2_675 . ?
Cl44 C46 H46 109.4 . . ?
Cl45 C46 H46 109.4 . . ?
C51 Cl47 C52' 37.0(8) . . ?
C52 Cl48 C52' 26.7(10) . . ?
C52 Cl49 C51' 43.3(8) . . ?
C51 Cl50 C51' 30.1(9) . . ?
C52 C51 Cl47 108.5(4) . . ?
C52 C51 Cl50 110.9(4) . . ?
Cl47 C51 Cl50 113.6(3) . . ?
C52 C51 H51 107.9 . . ?
Cl47 C51 H51 107.9 . . ?
Cl50 C51 H51 107.9 . . ?
C51 C52 Cl49 109.1(4) . . ?
C51 C52 Cl48 109.6(5) . . ?
Cl49 C52 Cl48 113.6(4) . . ?
C51 C52 H52 108.1 . . ?
Cl49 C52 H52 108.1 . . ?
Cl48 C52 H52 108.1 . . ?
C52' C51' Cl49 98.8(18) . . ?
C52' C51' Cl50 99.6(19) . . ?
Cl49 C51' Cl50 124.9(14) . . ?
C52' C51' H51' 110.5 . . ?
Cl49 C51' H51' 110.5 . . ?
Cl50 C51' H51' 110.5 . . ?
C51' C52' Cl48 110(2) . . ?
C51' C52' Cl47 105.1(18) . . ?
Cl48 C52' Cl47 121.9(17) . . ?
C51' C52' H52' 106.2 . . ?
Cl48 C52' H52' 106.2 . . ?
Cl47 C52' H52' 106.2 . . ?

loop_
_geom_bond_atom_site_label_1
_geom_bond_atom_site_label_2
_geom_bond_distance
_geom_bond_site_symmetry_2
_geom_bond_publ_flag
C1 N11 1.371(4) . ?
C1 C10 1.406(4) 2_567 ?
C1 C2 1.455(4) . ?
C2 C3 1.352(4) . ?
C2 H2 0.9500 . ?
C3 C4 1.445(4) . ?
C3 H3 0.9500 . ?
C4 N11 1.372(4) . ?
C4 C5 1.406(4) . ?
C5 C6 1.394(4) . ?
C5 C13 1.509(4) . ?
C6 N12 1.379(4) . ?
C6 C7 1.434(4) . ?
C7 C8 1.355(5) . ?
C7 H7 0.9500 . ?
C8 C9 1.441(4) . ?
C8 H8 0.9500 . ?
C9 N12 1.370(4) . ?
C9 C10 1.404(4) . ?
C10 C1 1.406(4) 2_567 ?
C10 C19 1.480(4) . ?
N12 H12 0.8800 . ?
C13 C14 1.388(5) . ?
C13 C18 1.392(5) . ?
C14 C15 1.388(5) . ?
C14 H14 0.9500 . ?
C15 N16 1.335(5) . ?
C15 H15 0.9500 . ?
N16 C17 1.334(5) . ?
C17 C18 1.393(5) . ?
C17 H17 0.9500 . ?
C18 H18 0.9500 . ?
C19 C24 1.398(5) . ?
C19 C20 1.400(5) . ?
C20 C21 1.385(5) . ?
C20 H20 0.9500 . ?
C21 N22 1.337(5) . ?
C21 H21 0.9500 . ?
N22 C23 1.339(5) . ?
C23 C24 1.395(5) . ?
C23 H23 0.9500 . ?
C24 H24 0.9500 . ?
O25 C27 1.316(4) . ?
O25 H25 0.8400 . ?
O26 C27 1.210(4) . ?
C27 C28 1.499(4) . ?
C28 C29 1.386(4) . ?
C28 C39 1.396(4) . ?
C29 C30 1.392(4) . ?
C29 H29 0.9500 . ?
C30 C34 1.392(4) . ?
C30 C31 1.492(4) . ?
C31 O33 1.230(4) . ?
C31 O32 1.311(4) . ?
O32 H32 0.8400 . ?
C34 C35 1.393(4) . ?
C34 H34 0.9500 . ?
C35 C39 1.388(4) . ?
C35 C36 1.495(4) . ?
C36 O38 1.218(4) . ?
C36 O37 1.316(4) . ?
O37 H37 0.8400 . ?
C39 H39 0.9500 . ?
O40 C41 1.417(5) . ?
O40 H40 0.9977 . ?
C41 H41A 0.9800 . ?
C41 H41B 0.9800 . ?
C41 H41C 0.9800 . ?
O42 C43 1.400(6) . ?
O42 H42 0.9549 . ?
C43 H43A 0.9800 . ?
C43 H43B 0.9800 . ?
C43 H43C 0.9800 . ?
Cl44 C46 1.778(4) . ?
Cl45 C46 1.778(4) . ?
C46 C46 1.523(7) 2_675 ?
C46 H46 1.0000 . ?
Cl47 C51 1.768(7) . ?
Cl47 C52' 1.86(4) . ?
Cl48 C52 1.784(6) . ?
Cl48 C52' 1.85(2) . ?
Cl49 C52 1.772(7) . ?
Cl49 C51' 1.85(3) . ?
Cl50 C51 1.783(5) . ?
Cl50 C51' 1.85(2) . ?
C51 C52 1.533(10) . ?
C51 H51 1.0000 . ?
C52 H52 1.0000 . ?
C51' C52' 1.53(5) . ?
C51' H51' 1.0000 . ?
C52' H52' 1.0000 . ?

loop_
_geom_hbond_atom_site_label_D
_geom_hbond_atom_site_label_H
_geom_hbond_atom_site_label_A
_geom_hbond_distance_DH
_geom_hbond_distance_HA
_geom_hbond_distance_DA
_geom_hbond_angle_DHA
_geom_hbond_site_symmetry_A
O25 H25 N22 0.84 1.79 2.625(4) 180 2_556
O32 H32 O33 0.84 1.76 2.600(3) 178 2_665
O37 H37 N16 0.84 1.85 2.630(3) 154 1_455
O40 H40 O42 1.00 1.67 2.659(4) 173 .
O42 H42 O38 0.95 1.76 2.709(4) 174 2_566
